data_1516425
loop_
_publ_author_name
'Bourque, Alex N.'
'Dufresne, St\'ephane'
'Skene, W. G.'

_publ_section_title
;
 Thiophene-Phenyl Azomethines with Varying Rotational Barriers - Model
 Compounds for Examining Imine Fluorescence Deactivation
;
_journal_issue 45
_journal_name_full 'The Journal of Physical Chemistry C'
_journal_page_first 19677
_journal_paper_doi 10.1021/jp907263p
_journal_volume 113
_journal_year 2009
_chemical_formula_moiety 'C23 H33 N S'
_chemical_formula_sum 'C23 H33 N S'
_chemical_formula_weight 355.56
_chemical_name_systematic
; 
 ? 
;
_space_group_IT_number 15
_symmetry_cell_setting monoclinic
_symmetry_space_group_name_Hall '-C 2yc'
_symmetry_space_group_name_H-M 'C 1 2/c 1'
_atom_sites_solution_hydrogens geom
_atom_sites_solution_primary direct
_atom_sites_solution_secondary difmap
_audit_creation_method SHELXL-97
_cell_angle_alpha 90.00
_cell_angle_beta 112.449(4)
_cell_angle_gamma 90.00
_cell_formula_units_Z 8
_cell_length_a 38.898(3)
_cell_length_b 6.1786(5)
_cell_length_c 19.3956(18)
_cell_measurement_reflns_used 25
_cell_measurement_temperature 150(2)
_cell_measurement_theta_max 30.00
_cell_measurement_theta_min 15.00
_cell_volume 4308.2(6)
_computing_cell_refinement 'SMART (Bruker, 2003)'
_computing_data_collection 'SMART (Bruker, 2003)'
_computing_data_reduction 'SAINT (Bruker, 2004)'
_computing_molecular_graphics 'SHELXTL (Bruker, 1997)'
_computing_publication_material 'UdMX (local program)'
_computing_structure_refinement 'SHELXL97 (Sheldrick, 1997)'
_computing_structure_solution 'SHELXS97 (Sheldrick, 1997)'
_diffrn_ambient_temperature 150(2)
_diffrn_detector_area_resol_mean 5.5
_diffrn_measured_fraction_theta_full 0.975
_diffrn_measured_fraction_theta_max 0.975
_diffrn_measurement_device_type 'Bruker P4'
_diffrn_measurement_method '\w scans'
_diffrn_radiation_monochromator 'Montel 200 optics'
_diffrn_radiation_source 'fine-focus sealed tube'
_diffrn_radiation_type CuK\a
_diffrn_radiation_wavelength 1.54178
_diffrn_reflns_av_R_equivalents 0.0953
_diffrn_reflns_av_sigmaI/netI 0.1291
_diffrn_reflns_limit_h_max 47
_diffrn_reflns_limit_h_min -46
_diffrn_reflns_limit_k_max 7
_diffrn_reflns_limit_k_min -5
_diffrn_reflns_limit_l_max 23
_diffrn_reflns_limit_l_min -23
_diffrn_reflns_number 17194
_diffrn_reflns_theta_full 70.40
_diffrn_reflns_theta_max 70.40
_diffrn_reflns_theta_min 2.46
_diffrn_standards_decay_% 0.00
_diffrn_standards_interval_time 1080
_diffrn_standards_number 5
_exptl_absorpt_coefficient_mu 1.343
_exptl_absorpt_correction_T_max 0.9736
_exptl_absorpt_correction_T_min 0.8138
_exptl_absorpt_correction_type multi-scan
_exptl_absorpt_process_details 'Sadabs (Sheldrick, 1996)'
_exptl_crystal_colour yellow
_exptl_crystal_density_diffrn 1.096
_exptl_crystal_density_method 'not measured'
_exptl_crystal_description needle
_exptl_crystal_F_000 1552
_exptl_crystal_size_max 0.16
_exptl_crystal_size_mid 0.07
_exptl_crystal_size_min 0.02
_refine_diff_density_max 0.372
_refine_diff_density_min -0.654
_refine_diff_density_rms 0.077
_refine_ls_extinction_method none
_refine_ls_goodness_of_fit_ref 0.985
_refine_ls_hydrogen_treatment constr
_refine_ls_matrix_type full
_refine_ls_number_parameters 235
_refine_ls_number_reflns 4026
_refine_ls_number_restraints 0
_refine_ls_restrained_S_all 0.985
_refine_ls_R_factor_all 0.1471
_refine_ls_R_factor_gt 0.0743
_refine_ls_shift/su_max 0.000
_refine_ls_shift/su_mean 0.000
_refine_ls_structure_factor_coef Fsqd
_refine_ls_weighting_details 'calc w=1/[\s^2^(Fo^2^)+(0.1091P)^2^+0.0000P] where P=(Fo^2^+2Fc^2^)/3'
_refine_ls_weighting_scheme calc
_refine_ls_wR_factor_gt 0.1743
_refine_ls_wR_factor_ref 0.2173
_reflns_number_gt 2052
_reflns_number_total 4026
_reflns_threshold_expression >2sigma(I)
_cod_data_source_file jp907263p_si_002.cif
_cod_data_source_block sken43
_cod_depositor_comments
;
The following automatic conversions were performed:

'_symmetry_cell_setting' value 'Monoclinic' changed to 'monoclinic'
according to
/usr/data/users/saulius/automatic-downloads/retrospective/ACS/lib/dictionaries/cif_core.dic
dictionary named 'cif_core.dic' version 2.4.2 from 2011-04-26.

Automatic conversion script
Id: cif_fix_values 2281 2013-09-26 08:29:07Z andrius 
;
_cod_original_sg_symbol_H-M 'C 2/c'
_cod_database_code 1516425

loop_
_symmetry_equiv_pos_as_xyz
'x, y, z'
'-x, y, -z+1/2'
'x+1/2, y+1/2, z'
'-x+1/2, y+1/2, -z+1/2'
'-x, -y, -z'
'x, -y, z-1/2'
'-x+1/2, -y+1/2, -z'
'x+1/2, -y+1/2, z-1/2'

loop_
_atom_site_label
_atom_site_type_symbol
_atom_site_fract_x
_atom_site_fract_y
_atom_site_fract_z
_atom_site_U_iso_or_equiv
_atom_site_adp_type
_atom_site_occupancy
_atom_site_symmetry_multiplicity
_atom_site_calc_flag
_atom_site_refinement_flags
S1 S 0.19176(3) 0.74149(14) 0.40275(5) 0.0416(3) Uani 1 1 d .
N1 N 0.14816(7) 0.8769(5) 0.24698(15) 0.0356(7) Uani 1 1 d .
C1 C 0.20981(10) 0.5233(6) 0.4595(2) 0.0416(10) Uani 1 1 d .
H1 H 0.2243 0.5344 0.5115 0.050 Uiso 1 1 calc R
C2 C 0.20122(10) 0.3338(6) 0.4223(2) 0.0439(10) Uani 1 1 d .
H2 H 0.2091 0.1966 0.4450 0.053 Uiso 1 1 calc R
C3 C 0.17898(9) 0.3627(6) 0.3450(2) 0.0399(10) Uani 1 1 d .
H3 H 0.1703 0.2465 0.3106 0.048 Uiso 1 1 calc R
C4 C 0.17160(9) 0.5754(6) 0.32582(18) 0.0349(9) Uani 1 1 d .
C5 C 0.15049(9) 0.6715(6) 0.2539(2) 0.0367(9) Uani 1 1 d .
H5 H 0.1384 0.5816 0.2118 0.044 Uiso 1 1 calc R
C6 C 0.12943(10) 0.9888(5) 0.17842(18) 0.0344(9) Uani 1 1 d .
C7 C 0.14963(9) 1.0427(5) 0.13243(18) 0.0324(9) Uani 1 1 d .
C8 C 0.13118(10) 1.1719(5) 0.06976(19) 0.0363(9) Uani 1 1 d .
H8 H 0.1441 1.2085 0.0385 0.044 Uiso 1 1 calc R
C9 C 0.09520(10) 1.2496(5) 0.0505(2) 0.0367(9) Uani 1 1 d .
C10 C 0.07710(10) 1.1957(6) 0.0981(2) 0.0395(10) Uani 1 1 d .
H10 H 0.0526 1.2491 0.0863 0.047 Uiso 1 1 calc R
C11 C 0.09280(10) 1.0684(5) 0.16200(19) 0.0357(9) Uani 1 1 d .
C12 C 0.19017(9) 0.9694(5) 0.14948(19) 0.0366(9) Uani 1 1 d .
C13 C 0.21659(9) 1.0185(6) 0.22999(18) 0.0430(10) Uani 1 1 d .
H13A H 0.2135 1.1696 0.2419 0.065 Uiso 1 1 calc R
H13B H 0.2423 0.9944 0.2351 0.065 Uiso 1 1 calc R
H13C H 0.2108 0.9228 0.2643 0.065 Uiso 1 1 calc R
C14 C 0.19142(10) 0.7249(5) 0.1321(2) 0.0439(10) Uani 1 1 d .
H14A H 0.1842 0.6394 0.1669 0.066 Uiso 1 1 calc R
H14B H 0.2167 0.6853 0.1374 0.066 Uiso 1 1 calc R
H14C H 0.1741 0.6957 0.0809 0.066 Uiso 1 1 calc R
C15 C 0.20683(10) 1.0878(6) 0.0992(2) 0.0488(10) Uani 1 1 d .
H15A H 0.1934 1.0442 0.0472 0.073 Uiso 1 1 calc R
H15B H 0.2332 1.0496 0.1147 0.073 Uiso 1 1 calc R
H15C H 0.2045 1.2445 0.1038 0.073 Uiso 1 1 calc R
C16 C 0.07559(10) 1.3936(6) -0.0186(2) 0.0416(10) Uani 1 1 d .
C17 C 0.10024(11) 1.4354(7) -0.0639(2) 0.0646(13) Uani 1 1 d .
H17A H 0.0866 1.5260 -0.1072 0.097 Uiso 1 1 calc R
H17B H 0.1066 1.2971 -0.0808 0.097 Uiso 1 1 calc R
H17C H 0.1231 1.5097 -0.0323 0.097 Uiso 1 1 calc R
C18 C 0.04012(11) 1.2794(7) -0.0704(2) 0.0683(14) Uani 1 1 d .
H18A H 0.0226 1.2669 -0.0453 0.102 Uiso 1 1 calc R
H18B H 0.0464 1.1347 -0.0826 0.102 Uiso 1 1 calc R
H18C H 0.0287 1.3638 -0.1163 0.102 Uiso 1 1 calc R
C19 C 0.06571(13) 1.6123(7) 0.0048(2) 0.0758(14) Uani 1 1 d .
H19A H 0.0534 1.7017 -0.0396 0.114 Uiso 1 1 calc R
H19B H 0.0884 1.6847 0.0379 0.114 Uiso 1 1 calc R
H19C H 0.0489 1.5915 0.0311 0.114 Uiso 1 1 calc R
C20 C 0.07005(10) 1.0200(6) 0.2114(2) 0.0408(10) Uani 1 1 d .
C21 C 0.03262(10) 1.1402(7) 0.1822(2) 0.0561(11) Uani 1 1 d .
H21A H 0.0190 1.1077 0.2143 0.084 Uiso 1 1 calc R
H21B H 0.0179 1.0930 0.1312 0.084 Uiso 1 1 calc R
H21C H 0.0371 1.2964 0.1826 0.084 Uiso 1 1 calc R
C22 C 0.09096(11) 1.0963(6) 0.2921(2) 0.0547(11) Uani 1 1 d .
H22A H 0.0966 1.2510 0.2923 0.082 Uiso 1 1 calc R
H22B H 0.1142 1.0148 0.3145 0.082 Uiso 1 1 calc R
H22C H 0.0754 1.0719 0.3210 0.082 Uiso 1 1 calc R
C23 C 0.06114(11) 0.7762(6) 0.2107(2) 0.0479(11) Uani 1 1 d .
H23A H 0.0843 0.6949 0.2348 0.072 Uiso 1 1 calc R
H23B H 0.0487 0.7269 0.1590 0.072 Uiso 1 1 calc R
H23C H 0.0448 0.7520 0.2378 0.072 Uiso 1 1 calc R

loop_
_atom_site_aniso_label
_atom_site_aniso_U_11
_atom_site_aniso_U_22
_atom_site_aniso_U_33
_atom_site_aniso_U_23
_atom_site_aniso_U_13
_atom_site_aniso_U_12
S1 0.0524(7) 0.0270(5) 0.0419(6) -0.0018(4) 0.0140(5) -0.0002(4)
N1 0.0394(18) 0.0301(18) 0.0367(17) 0.0032(14) 0.0139(15) 0.0023(15)
C1 0.045(2) 0.036(2) 0.042(2) 0.0002(18) 0.0149(19) 0.0040(19)
C2 0.052(2) 0.028(2) 0.052(3) 0.004(2) 0.020(2) 0.000(2)
C3 0.047(2) 0.027(2) 0.047(2) -0.0003(18) 0.019(2) -0.0021(19)
C4 0.037(2) 0.029(2) 0.039(2) 0.0051(17) 0.0148(18) 0.0007(17)
C5 0.036(2) 0.031(2) 0.045(2) -0.0005(18) 0.0173(19) -0.0027(18)
C6 0.040(2) 0.0251(19) 0.037(2) -0.0032(16) 0.0130(19) -0.0039(17)
C7 0.033(2) 0.0253(19) 0.038(2) -0.0024(16) 0.0128(18) -0.0034(16)
C8 0.040(2) 0.0281(19) 0.042(2) 0.0009(17) 0.0165(19) -0.0020(18)
C9 0.033(2) 0.032(2) 0.041(2) 0.0014(18) 0.0100(18) 0.0007(18)
C10 0.035(2) 0.034(2) 0.047(2) -0.0009(18) 0.012(2) 0.0022(18)
C11 0.033(2) 0.027(2) 0.048(2) -0.0055(18) 0.0163(19) -0.0029(17)
C12 0.034(2) 0.030(2) 0.044(2) -0.0002(18) 0.0134(19) 0.0003(18)
C13 0.035(2) 0.038(2) 0.053(2) -0.0046(19) 0.013(2) -0.0016(18)
C14 0.039(2) 0.037(2) 0.054(3) -0.0018(19) 0.0164(19) 0.0020(18)
C15 0.043(2) 0.047(2) 0.061(3) 0.009(2) 0.025(2) 0.007(2)
C16 0.038(2) 0.039(2) 0.042(2) 0.0050(19) 0.010(2) 0.0065(19)
C17 0.059(3) 0.069(3) 0.062(3) 0.024(2) 0.020(2) 0.008(2)
C18 0.054(3) 0.076(3) 0.058(3) 0.007(2) 0.004(2) -0.008(2)
C19 0.104(4) 0.048(3) 0.066(3) 0.009(2) 0.023(3) 0.023(3)
C20 0.042(2) 0.033(2) 0.049(2) -0.0014(18) 0.019(2) -0.0008(19)
C21 0.046(3) 0.060(3) 0.072(3) 0.000(2) 0.033(2) 0.003(2)
C22 0.066(3) 0.050(3) 0.060(3) -0.013(2) 0.038(2) -0.007(2)
C23 0.049(2) 0.041(2) 0.061(3) 0.001(2) 0.028(2) -0.0111(19)

loop_
_atom_type_symbol
_atom_type_description
_atom_type_scat_dispersion_real
_atom_type_scat_dispersion_imag
_atom_type_scat_source
C C 0.0181 0.0091 'International Tables Vol C Tables 4.2.6.8 and 6.1.1.4'
H H 0.0000 0.0000 'International Tables Vol C Tables 4.2.6.8 and 6.1.1.4'
N N 0.0311 0.0180 'International Tables Vol C Tables 4.2.6.8 and 6.1.1.4'
S S 0.3331 0.5567 'International Tables Vol C Tables 4.2.6.8 and 6.1.1.4'

loop_
_geom_angle_atom_site_label_1
_geom_angle_atom_site_label_2
_geom_angle_atom_site_label_3
_geom_angle
C1 S1 C4 91.56(17)
C5 N1 C6 124.8(3)
C2 C1 S1 112.4(3)
C2 C1 H1 123.8
S1 C1 H1 123.8
C1 C2 C3 112.4(3)
C1 C2 H2 123.8
C3 C2 H2 123.8
C4 C3 C2 112.7(3)
C4 C3 H3 123.6
C2 C3 H3 123.6
C3 C4 C5 129.7(3)
C3 C4 S1 110.9(3)
C5 C4 S1 119.4(3)
N1 C5 C4 120.0(3)
N1 C5 H5 120.0
C4 C5 H5 120.0
C11 C6 N1 119.1(3)
C11 C6 C7 121.3(3)
N1 C6 C7 119.1(3)
C8 C7 C6 116.8(3)
C8 C7 C12 119.6(3)
C6 C7 C12 123.6(3)
C9 C8 C7 124.1(3)
C9 C8 H8 118.0
C7 C8 H8 118.0
C8 C9 C10 116.7(3)
C8 C9 C16 123.0(3)
C10 C9 C16 120.2(3)
C11 C10 C9 124.1(3)
C11 C10 H10 118.0
C9 C10 H10 118.0
C10 C11 C6 117.0(3)
C10 C11 C20 119.6(3)
C6 C11 C20 123.4(3)
C13 C12 C15 105.6(3)
C13 C12 C7 113.0(3)
C15 C12 C7 111.4(3)
C13 C12 C14 110.4(3)
C15 C12 C14 105.5(3)
C7 C12 C14 110.6(3)
C12 C13 H13A 109.5
C12 C13 H13B 109.5
H13A C13 H13B 109.5
C12 C13 H13C 109.5
H13A C13 H13C 109.5
H13B C13 H13C 109.5
C12 C14 H14A 109.5
C12 C14 H14B 109.5
H14A C14 H14B 109.5
C12 C14 H14C 109.5
H14A C14 H14C 109.5
H14B C14 H14C 109.5
C12 C15 H15A 109.5
C12 C15 H15B 109.5
H15A C15 H15B 109.5
C12 C15 H15C 109.5
H15A C15 H15C 109.5
H15B C15 H15C 109.5
C19 C16 C18 109.7(3)
C19 C16 C9 110.5(3)
C18 C16 C9 109.0(3)
C19 C16 C17 107.6(3)
C18 C16 C17 107.6(3)
C9 C16 C17 112.4(3)
C16 C17 H17A 109.5
C16 C17 H17B 109.5
H17A C17 H17B 109.5
C16 C17 H17C 109.5
H17A C17 H17C 109.5
H17B C17 H17C 109.5
C16 C18 H18A 109.5
C16 C18 H18B 109.5
H18A C18 H18B 109.5
C16 C18 H18C 109.5
H18A C18 H18C 109.5
H18B C18 H18C 109.5
C16 C19 H19A 109.5
C16 C19 H19B 109.5
H19A C19 H19B 109.5
C16 C19 H19C 109.5
H19A C19 H19C 109.5
H19B C19 H19C 109.5
C22 C20 C21 106.6(3)
C22 C20 C23 109.8(3)
C21 C20 C23 106.9(3)
C22 C20 C11 111.3(3)
C21 C20 C11 111.1(3)
C23 C20 C11 111.0(3)
C20 C21 H21A 109.5
C20 C21 H21B 109.5
H21A C21 H21B 109.5
C20 C21 H21C 109.5
H21A C21 H21C 109.5
H21B C21 H21C 109.5
C20 C22 H22A 109.5
C20 C22 H22B 109.5
H22A C22 H22B 109.5
C20 C22 H22C 109.5
H22A C22 H22C 109.5
H22B C22 H22C 109.5
C20 C23 H23A 109.5
C20 C23 H23B 109.5
H23A C23 H23B 109.5
C20 C23 H23C 109.5
H23A C23 H23C 109.5
H23B C23 H23C 109.5

loop_
_geom_bond_atom_site_label_1
_geom_bond_atom_site_label_2
_geom_bond_distance
S1 C1 1.713(4)
S1 C4 1.732(3)
N1 C5 1.275(4)
N1 C6 1.427(4)
C1 C2 1.349(5)
C1 H1 0.9500
C2 C3 1.427(5)
C2 H2 0.9500
C3 C4 1.366(5)
C3 H3 0.9500
C4 C5 1.449(4)
C5 H5 0.9500
C6 C11 1.424(5)
C6 C7 1.435(4)
C7 C8 1.401(4)
C7 C12 1.550(5)
C8 C9 1.389(4)
C8 H8 0.9500
C9 C10 1.399(5)
C9 C16 1.545(5)
C10 C11 1.396(4)
C10 H10 0.9500
C11 C20 1.562(5)
C12 C13 1.536(4)
C12 C15 1.545(5)
C12 C14 1.553(4)
C13 H13A 0.9800
C13 H13B 0.9800
C13 H13C 0.9800
C14 H14A 0.9800
C14 H14B 0.9800
C14 H14C 0.9800
C15 H15A 0.9800
C15 H15B 0.9800
C15 H15C 0.9800
C16 C19 1.520(5)
C16 C18 1.534(5)
C16 C17 1.550(5)
C17 H17A 0.9800
C17 H17B 0.9800
C17 H17C 0.9800
C18 H18A 0.9800
C18 H18B 0.9800
C18 H18C 0.9800
C19 H19A 0.9800
C19 H19B 0.9800
C19 H19C 0.9800
C20 C22 1.537(5)
C20 C21 1.537(5)
C20 C23 1.545(5)
C21 H21A 0.9800
C21 H21B 0.9800
C21 H21C 0.9800
C22 H22A 0.9800
C22 H22B 0.9800
C22 H22C 0.9800
C23 H23A 0.9800
C23 H23B 0.9800
C23 H23C 0.9800

loop_
_geom_torsion_atom_site_label_1
_geom_torsion_atom_site_label_2
_geom_torsion_atom_site_label_3
_geom_torsion_atom_site_label_4
_geom_torsion
C4 S1 C1 C2 0.3(3)
S1 C1 C2 C3 -0.5(4)
C1 C2 C3 C4 0.5(4)
C2 C3 C4 C5 179.6(3)
C2 C3 C4 S1 -0.2(4)
C1 S1 C4 C3 0.0(3)
C1 S1 C4 C5 -179.9(3)
C6 N1 C5 C4 177.4(3)
C3 C4 C5 N1 -176.9(3)
S1 C4 C5 N1 2.9(4)
C5 N1 C6 C11 99.2(4)
C5 N1 C6 C7 -88.8(4)
C11 C6 C7 C8 -1.7(5)
N1 C6 C7 C8 -173.5(3)
C11 C6 C7 C12 177.2(3)
N1 C6 C7 C12 5.4(5)
C6 C7 C8 C9 0.3(5)
C12 C7 C8 C9 -178.6(3)
C7 C8 C9 C10 0.9(5)
C7 C8 C9 C16 179.4(3)
C8 C9 C10 C11 -0.9(5)
C16 C9 C10 C11 -179.4(3)
C9 C10 C11 C6 -0.5(5)
C9 C10 C11 C20 179.6(3)
N1 C6 C11 C10 173.6(3)
C7 C6 C11 C10 1.8(5)
N1 C6 C11 C20 -6.4(5)
C7 C6 C11 C20 -178.2(3)
C8 C7 C12 C13 128.5(3)
C6 C7 C12 C13 -50.3(4)
C8 C7 C12 C15 9.9(4)
C6 C7 C12 C15 -169.0(3)
C8 C7 C12 C14 -107.1(4)
C6 C7 C12 C14 74.0(4)
C8 C9 C16 C19 -118.9(4)
C10 C9 C16 C19 59.6(5)
C8 C9 C16 C18 120.4(4)
C10 C9 C16 C18 -61.1(4)
C8 C9 C16 C17 1.3(5)
C10 C9 C16 C17 179.7(3)
C10 C11 C20 C22 -122.4(3)
C6 C11 C20 C22 57.7(4)
C10 C11 C20 C21 -3.8(4)
C6 C11 C20 C21 176.3(3)
C10 C11 C20 C23 115.0(4)
C6 C11 C20 C23 -64.9(4)
